data_7150795
loop_
_publ_author_name
'Jiang, Jun'
'Chen, Xiaohong'
'Wang, Jun'
'Hui, Yonghai'
'Liu, Xiaohua'
'Lin, Lili'
'Feng, Xiaoming'

_publ_section_title
;
 Chiral biphenylamide derivative: an efficient organocatalyst for the
 enantioselective synthesis of \a-hydroxy phosphonates
;
_journal_issue 21
_journal_name_full 'Organic &amp; Biomolecular Chemistry'
_journal_page_first 4355
_journal_page_last 4357
_journal_paper_doi 10.1039/b917554g
_journal_volume 7
_journal_year 2009
_chemical_absolute_configuration rm
_chemical_formula_sum 'C24 H30 N4 O4'
_chemical_formula_weight 438.52
_chemical_name_systematic
;
?
;
_space_group_IT_number 19
_symmetry_cell_setting orthorhombic
_symmetry_space_group_name_Hall 'P 2ac 2ab'
_symmetry_space_group_name_H-M 'P 21 21 21'
_atom_sites_solution_hydrogens mixed
_atom_sites_solution_primary direct
_atom_sites_solution_secondary difmap
_audit_creation_method SHELXL-97
_cell_angle_alpha 90.00
_cell_angle_beta 90.00
_cell_angle_gamma 90.00
_cell_formula_units_Z 4
_cell_length_a 8.771(3)
_cell_length_b 9.743(3)
_cell_length_c 26.204(9)
_cell_measurement_reflns_used 29
_cell_measurement_temperature 293(2)
_cell_measurement_theta_max 5.34
_cell_measurement_theta_min 4.41
_cell_volume 2239.3(13)
_computing_cell_refinement 'DIFRAC (E.J.Gabe,1993)'
_computing_data_collection 'DIFRAC (E.J.Gabe,1993)'
_computing_data_reduction 'NRCVAX (E.J.Gabe,1989)'
_computing_molecular_graphics 'Ortep-3 (L.J. Farrugia,1997)'
_computing_publication_material 'SHELXL-97 (Sheldrick, 1997)'
_computing_structure_refinement 'SHELXL-97 (Sheldrick, 1997)'
_computing_structure_solution 'SHELXS-97 (Sheldrick, 1990)'
_diffrn_ambient_temperature 293(2)
_diffrn_measured_fraction_theta_full 1.000
_diffrn_measured_fraction_theta_max 1.000
_diffrn_measurement_device_type CAD4
_diffrn_measurement_method Omega/2-Theta
_diffrn_radiation_monochromator graphite
_diffrn_radiation_source 'fine-focus sealed tube'
_diffrn_radiation_type MoK\a
_diffrn_radiation_wavelength 0.71073
_diffrn_reflns_av_R_equivalents 0.0070
_diffrn_reflns_av_sigmaI/netI 0.1071
_diffrn_reflns_limit_h_max 10
_diffrn_reflns_limit_h_min 0
_diffrn_reflns_limit_k_max 11
_diffrn_reflns_limit_k_min 0
_diffrn_reflns_limit_l_max 31
_diffrn_reflns_limit_l_min 0
_diffrn_reflns_number 2417
_diffrn_reflns_theta_full 25.49
_diffrn_reflns_theta_max 25.49
_diffrn_reflns_theta_min 1.55
_diffrn_standards_decay_% 0.182
_diffrn_standards_interval_count 300
_diffrn_standards_number 3
_exptl_absorpt_coefficient_mu 0.090
_exptl_absorpt_correction_T_max 0.9761
_exptl_absorpt_correction_T_min 0.9718
_exptl_absorpt_correction_type none
_exptl_crystal_colour colourless
_exptl_crystal_density_diffrn 1.301
_exptl_crystal_density_method 'not measured'
_exptl_crystal_description block
_exptl_crystal_F_000 936
_exptl_crystal_size_max 0.32
_exptl_crystal_size_mid 0.30
_exptl_crystal_size_min 0.27
_refine_diff_density_max 0.307
_refine_diff_density_min -0.282
_refine_diff_density_rms 0.070
_refine_ls_abs_structure_details 'Flack H D (1983), Acta Cryst. A39, 876-881'
_refine_ls_abs_structure_Flack 0(4)
_refine_ls_extinction_method none
_refine_ls_goodness_of_fit_ref 1.005
_refine_ls_hydrogen_treatment mixed
_refine_ls_matrix_type full
_refine_ls_number_parameters 303
_refine_ls_number_reflns 2391
_refine_ls_number_restraints 0
_refine_ls_restrained_S_all 1.005
_refine_ls_R_factor_all 0.1969
_refine_ls_R_factor_gt 0.0506
_refine_ls_shift/su_max 0.000
_refine_ls_shift/su_mean 0.000
_refine_ls_structure_factor_coef Fsqd
_refine_ls_weighting_details 'w=1/[\s^2^(Fo^2^)+(0.0570P)^2^+0.0000P] where P=(Fo^2^+2Fc^2^)/3'
_refine_ls_weighting_scheme calc
_refine_ls_wR_factor_gt 0.1054
_refine_ls_wR_factor_ref 0.1402
_reflns_number_gt 977
_reflns_number_total 2391
_reflns_threshold_expression >2sigma(I)
_cod_data_source_file b917554g.txt
_cod_data_source_block cd4
_cod_depositor_comments
;
The following automatic conversions were performed:

'_refine_ls_weighting_scheme' value 'calc
w=1/[\s^2^(Fo^2^)+(0.0570P)^2^+0.0000P] where P=(Fo^2^+2Fc^2^)/3' was
changed to 'calc'. New tag '_refine_ls_weighting_details' was
created. The value of the new tag was set to
'w=1/[\s^2^(Fo^2^)+(0.0570P)^2^+0.0000P] where P=(Fo^2^+2Fc^2^)/3'.

Automatic conversion script
Id: cif_fix_values 3143 2015-03-26 13:38:13Z robertas 
;
_cod_database_code 7150795

loop_
_symmetry_equiv_pos_as_xyz
'x, y, z'
'x+1/2, -y+1/2, -z'
'-x, y+1/2, -z+1/2'
'-x+1/2, -y, z+1/2'

loop_
_atom_site_label
_atom_site_type_symbol
_atom_site_fract_x
_atom_site_fract_y
_atom_site_fract_z
_atom_site_U_iso_or_equiv
_atom_site_adp_type
_atom_site_occupancy
_atom_site_calc_flag
_atom_site_refinement_flags
_atom_site_disorder_assembly
_atom_site_disorder_group
O1 O -1.0828(6) -0.8775(5) -0.86178(16) 0.0764(15) Uani 1 d . . .
O2 O -0.4248(6) -1.0307(5) -0.96716(18) 0.0849(17) Uani 1 d . . .
O3 O -0.9797(6) -1.2276(4) -0.89813(14) 0.0681(15) Uani 1 d . . .
O4 O -0.6551(5) -0.9333(4) -0.70284(15) 0.0621(13) Uani 1 d . . .
N1 N -0.6176(6) -1.0828(5) -0.91191(17) 0.0538(15) Uani 1 d . . .
H1 H -0.6432 -1.1424 -0.8893 0.065 Uiso 1 calc R . .
N2 N -0.5196(7) -1.3340(6) -0.8937(2) 0.0689(18) Uani 1 d . . .
N3 N -0.7316(6) -0.9175(4) -0.78527(16) 0.0456(13) Uani 1 d . . .
H3 H -0.7273 -0.8642 -0.8114 0.055 Uiso 1 calc R . .
N4 N -0.5984(8) -0.6780(6) -0.8004(2) 0.0624(18) Uani 1 d . . .
C1 C -0.8457(8) -0.9717(6) -0.8848(2) 0.0453(16) Uani 1 d . . .
C2 C -0.9574(10) -0.8709(7) -0.8924(2) 0.061(2) Uani 1 d . . .
C3 C -0.9355(10) -0.7666(7) -0.9284(2) 0.070(2) Uani 1 d . . .
H3A H -1.0076 -0.6975 -0.9325 0.084 Uiso 1 calc R . .
C4 C -0.8058(10) -0.7683(7) -0.9575(2) 0.071(2) Uani 1 d G . .
H4 H -0.7911 -0.6995 -0.9816 0.085 Uiso 1 calc R . .
C5 C -0.6967(9) -0.8683(7) -0.9522(2) 0.066(2) Uani 1 d . . .
H5 H -0.6092 -0.8665 -0.9722 0.080 Uiso 1 calc R . .
C6 C -0.7182(8) -0.9712(6) -0.9170(2) 0.0495(17) Uani 1 d . . .
C7 C -1.2195(9) -0.8124(9) -0.8776(3) 0.107(3) Uani 1 d . . .
H7A H -1.2047 -0.7147 -0.8782 0.161 Uiso 1 calc R . .
H7B H -1.3000 -0.8347 -0.8542 0.161 Uiso 1 calc R . .
H7C H -1.2463 -0.8436 -0.9112 0.161 Uiso 1 calc R . .
C8 C -0.4871(8) -1.1107(7) -0.9371(2) 0.0586(19) Uani 1 d . . .
C9 C -0.4202(8) -1.2515(7) -0.9266(2) 0.0608(18) Uani 1 d . . .
H9 H -0.3216 -1.2399 -0.9095 0.073 Uiso 1 calc R . .
C10 C -0.3963(11) -1.3351(7) -0.9748(3) 0.089(3) Uani 1 d . . .
H10A H -0.4025 -1.2770 -1.0048 0.107 Uiso 1 calc R . .
H10B H -0.2976 -1.3800 -0.9744 0.107 Uiso 1 calc R . .
C11 C -0.5182(12) -1.4355(11) -0.9748(3) 0.155(5) Uani 1 d . . .
H11A H -0.4820 -1.5214 -0.9890 0.186 Uiso 1 calc R . .
H11B H -0.6024 -1.4031 -0.9956 0.186 Uiso 1 calc R . .
C12 C -0.5690(11) -1.4563(7) -0.9224(3) 0.095(3) Uani 1 d . . .
H12A H -0.5233 -1.5385 -0.9082 0.114 Uiso 1 calc R . .
H12B H -0.6790 -1.4656 -0.9211 0.114 Uiso 1 calc R . .
C13 C -0.8668(7) -1.0708(5) -0.84214(19) 0.0413(15) Uani 1 d . . .
C14 C -0.9385(7) -1.1964(6) -0.8491(2) 0.0491(16) Uani 1 d . . .
C15 C -0.9712(7) -1.2841(6) -0.8083(2) 0.0507(17) Uani 1 d . . .
H15 H -1.0229 -1.3662 -0.8137 0.061 Uiso 1 calc R . .
C16 C -0.9261(7) -1.2470(6) -0.7609(2) 0.0539(18) Uani 1 d . . .
H16 H -0.9484 -1.3046 -0.7336 0.065 Uiso 1 calc R . .
C17 C -0.8484(7) -1.1271(6) -0.7517(2) 0.0509(17) Uani 1 d . . .
H17 H -0.8183 -1.1041 -0.7188 0.061 Uiso 1 calc R . .
C18 C -0.8154(7) -1.0404(6) -0.7925(2) 0.0463(16) Uani 1 d . . .
C19 C -1.0206(9) -1.3683(7) -0.9088(3) 0.084(2) Uani 1 d . . .
H19A H -0.9395 -1.4279 -0.8980 0.126 Uiso 1 calc R . .
H19B H -1.0374 -1.3793 -0.9447 0.126 Uiso 1 calc R . .
H19C H -1.1121 -1.3913 -0.8906 0.126 Uiso 1 calc R . .
C20 C -0.6585(7) -0.8723(6) -0.7440(2) 0.0461(16) Uani 1 d . . .
C21 C -0.5732(7) -0.7378(6) -0.7505(2) 0.0531(17) Uani 1 d . . .
H21 H -0.4639 -0.7547 -0.7461 0.064 Uiso 1 calc R . .
C22 C -0.6261(8) -0.6317(6) -0.7105(2) 0.065(2) Uani 1 d . . .
H22A H -0.6803 -0.6764 -0.6828 0.078 Uiso 1 calc R . .
H22B H -0.5395 -0.5825 -0.6964 0.078 Uiso 1 calc R . .
C23 C -0.7288(8) -0.5364(6) -0.7385(2) 0.067(2) Uani 1 d . . .
H23A H -0.6950 -0.4423 -0.7343 0.080 Uiso 1 calc R . .
H23B H -0.8323 -0.5440 -0.7258 0.080 Uiso 1 calc R . .
C24 C -0.7222(9) -0.5773(7) -0.7945(2) 0.071(2) Uani 1 d . . .
H24A H -0.8185 -0.6173 -0.8049 0.086 Uiso 1 calc R . .
H24B H -0.7026 -0.4973 -0.8155 0.086 Uiso 1 calc R . .
HN2 H -0.481(8) -1.354(7) -0.860(3) 0.12(3) Uiso 1 d . . .
HN4 H -0.519(8) -0.644(8) -0.810(3) 0.09(3) Uiso 1 d . . .

loop_
_atom_site_aniso_label
_atom_site_aniso_U_11
_atom_site_aniso_U_22
_atom_site_aniso_U_33
_atom_site_aniso_U_23
_atom_site_aniso_U_13
_atom_site_aniso_U_12
O1 0.089(4) 0.089(4) 0.051(3) 0.012(2) 0.011(3) 0.037(3)
O2 0.088(4) 0.078(3) 0.089(4) 0.008(3) 0.037(3) -0.013(3)
O3 0.100(4) 0.054(3) 0.050(3) -0.002(2) -0.011(3) -0.024(3)
O4 0.083(3) 0.053(2) 0.050(3) 0.008(2) -0.027(2) -0.004(3)
N1 0.054(4) 0.062(4) 0.046(3) 0.016(3) 0.006(3) -0.003(3)
N2 0.101(5) 0.073(4) 0.033(3) 0.000(3) -0.005(3) 0.001(4)
N3 0.058(4) 0.036(3) 0.043(3) 0.007(2) -0.006(3) -0.004(3)
N4 0.070(5) 0.056(4) 0.061(4) 0.002(3) 0.017(4) -0.010(4)
C1 0.065(5) 0.034(3) 0.037(3) 0.003(3) -0.003(3) -0.002(4)
C2 0.084(6) 0.047(4) 0.053(4) -0.002(4) -0.012(4) 0.002(5)
C3 0.111(7) 0.050(4) 0.047(4) 0.008(4) -0.018(4) 0.011(5)
C4 0.112(7) 0.045(4) 0.055(4) 0.017(4) -0.009(4) -0.012(5)
C5 0.087(6) 0.065(4) 0.047(4) 0.021(4) 0.000(4) -0.006(5)
C6 0.064(5) 0.041(4) 0.043(4) 0.000(3) -0.010(4) -0.009(4)
C7 0.106(7) 0.133(8) 0.083(6) 0.016(6) -0.020(5) 0.031(7)
C8 0.054(5) 0.067(5) 0.055(4) -0.004(4) 0.010(4) -0.010(5)
C9 0.061(5) 0.078(5) 0.042(3) -0.001(4) 0.008(4) 0.009(5)
C10 0.109(7) 0.093(6) 0.066(5) -0.016(4) 0.020(5) 0.019(6)
C11 0.157(11) 0.199(11) 0.109(7) -0.094(8) 0.066(8) -0.069(11)
C12 0.128(8) 0.080(5) 0.076(5) 0.001(5) 0.001(6) -0.014(6)
C13 0.049(4) 0.033(3) 0.042(3) 0.001(3) -0.004(3) 0.005(3)
C14 0.059(4) 0.047(4) 0.042(3) 0.000(3) -0.004(3) 0.001(4)
C15 0.060(5) 0.035(3) 0.057(4) 0.003(3) 0.003(3) 0.000(4)
C16 0.072(5) 0.042(4) 0.048(4) 0.016(3) -0.002(4) 0.001(4)
C17 0.058(5) 0.052(4) 0.043(4) 0.009(3) -0.004(3) 0.013(4)
C18 0.048(4) 0.040(4) 0.052(4) 0.002(3) 0.002(3) 0.012(4)
C19 0.106(7) 0.059(4) 0.087(5) -0.017(4) -0.012(5) -0.016(5)
C20 0.047(4) 0.045(4) 0.046(4) -0.007(3) -0.006(3) 0.009(4)
C21 0.046(4) 0.051(4) 0.062(4) -0.007(4) -0.005(3) -0.004(4)
C22 0.085(6) 0.047(4) 0.064(4) -0.006(4) -0.017(4) 0.002(4)
C23 0.072(5) 0.043(4) 0.087(5) 0.003(4) 0.017(4) -0.002(4)
C24 0.080(6) 0.067(4) 0.067(4) 0.007(4) 0.004(4) 0.010(5)

loop_
_atom_type_symbol
_atom_type_description
_atom_type_scat_dispersion_real
_atom_type_scat_dispersion_imag
_atom_type_scat_source
C C 0.0033 0.0016 'International Tables Vol C Tables 4.2.6.8 and 6.1.1.4'
H H 0.0000 0.0000 'International Tables Vol C Tables 4.2.6.8 and 6.1.1.4'
O O 0.0106 0.0060 'International Tables Vol C Tables 4.2.6.8 and 6.1.1.4'
N N 0.0061 0.0033 'International Tables Vol C Tables 4.2.6.8 and 6.1.1.4'

loop_
_geom_angle_atom_site_label_1
_geom_angle_atom_site_label_2
_geom_angle_atom_site_label_3
_geom_angle
_geom_angle_site_symmetry_1
_geom_angle_site_symmetry_3
_geom_angle_publ_flag
C2 O1 C7 119.2(5) . . ?
C14 O3 C19 117.2(5) . . ?
C8 N1 C6 129.9(6) . . ?
C8 N1 H1 115.1 . . ?
C6 N1 H1 115.1 . . ?
C9 N2 C12 108.5(5) . . ?
C9 N2 HN2 116(4) . . ?
C12 N2 HN2 114(4) . . ?
C20 N3 C18 129.6(5) . . ?
C20 N3 H3 115.2 . . ?
C18 N3 H3 115.2 . . ?
C21 N4 C24 106.5(5) . . ?
C21 N4 HN4 109(5) . . ?
C24 N4 HN4 113(6) . . ?
C6 C1 C2 118.1(6) . . ?
C6 C1 C13 123.6(6) . . ?
C2 C1 C13 118.3(6) . . ?
O1 C2 C3 122.8(7) . . ?
O1 C2 C1 116.6(6) . . ?
C3 C2 C1 120.6(7) . . ?
C4 C3 C2 118.7(7) . . ?
C4 C3 H3A 120.6 . . ?
C2 C3 H3A 120.6 . . ?
C3 C4 C5 122.1(7) . . ?
C3 C4 H4 118.9 . . ?
C5 C4 H4 118.9 . . ?
C4 C5 C6 119.3(7) . . ?
C4 C5 H5 120.3 . . ?
C6 C5 H5 120.3 . . ?
C5 C6 C1 121.0(7) . . ?
C5 C6 N1 122.8(6) . . ?
C1 C6 N1 116.2(5) . . ?
O1 C7 H7A 109.5 . . ?
O1 C7 H7B 109.5 . . ?
H7A C7 H7B 109.5 . . ?
O1 C7 H7C 109.5 . . ?
H7A C7 H7C 109.5 . . ?
H7B C7 H7C 109.5 . . ?
O2 C8 N1 124.0(7) . . ?
O2 C8 C9 121.0(6) . . ?
N1 C8 C9 114.9(6) . . ?
N2 C9 C8 111.9(6) . . ?
N2 C9 C10 106.1(6) . . ?
C8 C9 C10 112.7(6) . . ?
N2 C9 H9 108.7 . . ?
C8 C9 H9 108.7 . . ?
C10 C9 H9 108.7 . . ?
C11 C10 C9 105.0(7) . . ?
C11 C10 H10A 110.7 . . ?
C9 C10 H10A 110.7 . . ?
C11 C10 H10B 110.7 . . ?
C9 C10 H10B 110.7 . . ?
H10A C10 H10B 108.8 . . ?
C10 C11 C12 108.7(7) . . ?
C10 C11 H11A 109.9 . . ?
C12 C11 H11A 109.9 . . ?
C10 C11 H11B 109.9 . . ?
C12 C11 H11B 109.9 . . ?
H11A C11 H11B 108.3 . . ?
C11 C12 N2 106.2(7) . . ?
C11 C12 H12A 110.5 . . ?
N2 C12 H12A 110.5 . . ?
C11 C12 H12B 110.5 . . ?
N2 C12 H12B 110.5 . . ?
H12A C12 H12B 108.7 . . ?
C14 C13 C18 116.9(5) . . ?
C14 C13 C1 121.9(5) . . ?
C18 C13 C1 121.2(5) . . ?
O3 C14 C13 116.0(5) . . ?
O3 C14 C15 121.8(5) . . ?
C13 C14 C15 122.1(5) . . ?
C16 C15 C14 118.5(5) . . ?
C16 C15 H15 120.7 . . ?
C14 C15 H15 120.7 . . ?
C15 C16 C17 122.3(6) . . ?
C15 C16 H16 118.9 . . ?
C17 C16 H16 118.9 . . ?
C16 C17 C18 118.9(6) . . ?
C16 C17 H17 120.5 . . ?
C18 C17 H17 120.5 . . ?
C17 C18 C13 121.0(6) . . ?
C17 C18 N3 121.1(5) . . ?
C13 C18 N3 117.9(5) . . ?
O3 C19 H19A 109.5 . . ?
O3 C19 H19B 109.5 . . ?
H19A C19 H19B 109.5 . . ?
O3 C19 H19C 109.5 . . ?
H19A C19 H19C 109.5 . . ?
H19B C19 H19C 109.5 . . ?
O4 C20 N3 124.3(6) . . ?
O4 C20 C21 120.2(5) . . ?
N3 C20 C21 115.5(5) . . ?
N4 C21 C20 112.0(5) . . ?
N4 C21 C22 107.4(5) . . ?
C20 C21 C22 110.7(5) . . ?
N4 C21 H21 108.9 . . ?
C20 C21 H21 108.9 . . ?
C22 C21 H21 108.9 . . ?
C23 C22 C21 105.3(5) . . ?
C23 C22 H22A 110.7 . . ?
C21 C22 H22A 110.7 . . ?
C23 C22 H22B 110.7 . . ?
C21 C22 H22B 110.7 . . ?
H22A C22 H22B 108.8 . . ?
C22 C23 C24 106.9(6) . . ?
C22 C23 H23A 110.3 . . ?
C24 C23 H23A 110.3 . . ?
C22 C23 H23B 110.3 . . ?
C24 C23 H23B 110.3 . . ?
H23A C23 H23B 108.6 . . ?
N4 C24 C23 107.8(6) . . ?
N4 C24 H24A 110.1 . . ?
C23 C24 H24A 110.1 . . ?
N4 C24 H24B 110.1 . . ?
C23 C24 H24B 110.1 . . ?
H24A C24 H24B 108.5 . . ?

loop_
_geom_bond_atom_site_label_1
_geom_bond_atom_site_label_2
_geom_bond_distance
_geom_bond_site_symmetry_2
_geom_bond_publ_flag
O1 C2 1.363(8) . ?
O1 C7 1.418(8) . ?
O2 C8 1.235(7) . ?
O3 C14 1.368(6) . ?
O3 C19 1.444(7) . ?
O4 C20 1.231(6) . ?
N1 C8 1.350(7) . ?
N1 C6 1.407(7) . ?
N1 H1 0.8600 . ?
N2 C9 1.466(8) . ?
N2 C12 1.474(8) . ?
N2 HN2 0.97(7) . ?
N3 C20 1.332(7) . ?
N3 C18 1.417(7) . ?
N3 H3 0.8600 . ?
N4 C21 1.448(8) . ?
N4 C24 1.472(8) . ?
N4 HN4 0.81(7) . ?
C1 C6 1.401(8) . ?
C1 C2 1.401(9) . ?
C1 C13 1.489(7) . ?
C2 C3 1.399(8) . ?
C3 C4 1.370(9) . ?
C3 H3A 0.9300 . ?
C4 C5 1.372(9) . ?
C4 H4 0.9300 . ?
C5 C6 1.375(8) . ?
C5 H5 0.9300 . ?
C7 H7A 0.9600 . ?
C7 H7B 0.9600 . ?
C7 H7C 0.9600 . ?
C8 C9 1.517(9) . ?
C9 C10 1.519(8) . ?
C9 H9 0.9800 . ?
C10 C11 1.449(10) . ?
C10 H10A 0.9700 . ?
C10 H10B 0.9700 . ?
C11 C12 1.458(10) . ?
C11 H11A 0.9700 . ?
C11 H11B 0.9700 . ?
C12 H12A 0.9700 . ?
C12 H12B 0.9700 . ?
C13 C14 1.388(7) . ?
C13 C18 1.407(7) . ?
C14 C15 1.398(7) . ?
C15 C16 1.354(7) . ?
C15 H15 0.9300 . ?
C16 C17 1.374(8) . ?
C16 H16 0.9300 . ?
C17 C18 1.393(7) . ?
C17 H17 0.9300 . ?
C19 H19A 0.9600 . ?
C19 H19B 0.9600 . ?
C19 H19C 0.9600 . ?
C20 C21 1.518(8) . ?
C21 C22 1.545(8) . ?
C21 H21 0.9800 . ?
C22 C23 1.488(8) . ?
C22 H22A 0.9700 . ?
C22 H22B 0.9700 . ?
C23 C24 1.519(8) . ?
C23 H23A 0.9700 . ?
C23 H23B 0.9700 . ?
C24 H24A 0.9700 . ?
C24 H24B 0.9700 . ?

loop_
_geom_torsion_atom_site_label_1
_geom_torsion_atom_site_label_2
_geom_torsion_atom_site_label_3
_geom_torsion_atom_site_label_4
_geom_torsion
_geom_torsion_site_symmetry_1
_geom_torsion_site_symmetry_2
_geom_torsion_site_symmetry_3
_geom_torsion_site_symmetry_4
_geom_torsion_publ_flag
C7 O1 C2 C3 23.9(10) . . . . ?
C7 O1 C2 C1 -158.7(6) . . . . ?
C6 C1 C2 O1 177.5(5) . . . . ?
C13 C1 C2 O1 -4.2(8) . . . . ?
C6 C1 C2 C3 -5.1(9) . . . . ?
C13 C1 C2 C3 173.2(5) . . . . ?
O1 C2 C3 C4 179.9(6) . . . . ?
C1 C2 C3 C4 2.7(9) . . . . ?
C2 C3 C4 C5 -0.4(10) . . . . ?
C3 C4 C5 C6 0.6(10) . . . . ?
C4 C5 C6 C1 -3.2(9) . . . . ?
C4 C5 C6 N1 175.2(5) . . . . ?
C2 C1 C6 C5 5.4(8) . . . . ?
C13 C1 C6 C5 -172.8(6) . . . . ?
C2 C1 C6 N1 -173.1(5) . . . . ?
C13 C1 C6 N1 8.7(8) . . . . ?
C8 N1 C6 C5 1.6(9) . . . . ?
C8 N1 C6 C1 -180.0(6) . . . . ?
C6 N1 C8 O2 7.5(10) . . . . ?
C6 N1 C8 C9 -171.7(5) . . . . ?
C12 N2 C9 C8 117.4(6) . . . . ?
C12 N2 C9 C10 -5.9(8) . . . . ?
O2 C8 C9 N2 -174.6(6) . . . . ?
N1 C8 C9 N2 4.7(8) . . . . ?
O2 C8 C9 C10 -55.1(9) . . . . ?
N1 C8 C9 C10 124.2(7) . . . . ?
N2 C9 C10 C11 18.2(9) . . . . ?
C8 C9 C10 C11 -104.6(8) . . . . ?
C9 C10 C11 C12 -24.1(10) . . . . ?
C10 C11 C12 N2 20.7(10) . . . . ?
C9 N2 C12 C11 -8.6(10) . . . . ?
C6 C1 C13 C14 -89.4(8) . . . . ?
C2 C1 C13 C14 92.4(7) . . . . ?
C6 C1 C13 C18 91.1(7) . . . . ?
C2 C1 C13 C18 -87.1(7) . . . . ?
C19 O3 C14 C13 165.7(6) . . . . ?
C19 O3 C14 C15 -16.3(9) . . . . ?
C18 C13 C14 O3 -176.3(5) . . . . ?
C1 C13 C14 O3 4.1(9) . . . . ?
C18 C13 C14 C15 5.6(9) . . . . ?
C1 C13 C14 C15 -173.9(6) . . . . ?
O3 C14 C15 C16 179.5(6) . . . . ?
C13 C14 C15 C16 -2.5(9) . . . . ?
C14 C15 C16 C17 -0.6(9) . . . . ?
C15 C16 C17 C18 0.3(9) . . . . ?
C16 C17 C18 C13 3.1(9) . . . . ?
C16 C17 C18 N3 -178.1(5) . . . . ?
C14 C13 C18 C17 -5.9(8) . . . . ?
C1 C13 C18 C17 173.6(6) . . . . ?
C14 C13 C18 N3 175.3(5) . . . . ?
C1 C13 C18 N3 -5.1(8) . . . . ?
C20 N3 C18 C17 8.5(9) . . . . ?
C20 N3 C18 C13 -172.7(6) . . . . ?
C18 N3 C20 O4 -1.6(10) . . . . ?
C18 N3 C20 C21 177.1(5) . . . . ?
C24 N4 C21 C20 96.0(6) . . . . ?
C24 N4 C21 C22 -25.7(7) . . . . ?
O4 C20 C21 N4 -176.6(6) . . . . ?
N3 C20 C21 N4 4.6(7) . . . . ?
O4 C20 C21 C22 -56.8(8) . . . . ?
N3 C20 C21 C22 124.4(6) . . . . ?
N4 C21 C22 C23 19.5(7) . . . . ?
C20 C21 C22 C23 -103.0(6) . . . . ?
C21 C22 C23 C24 -5.7(7) . . . . ?
C21 N4 C24 C23 22.1(7) . . . . ?
C22 C23 C24 N4 -9.6(7) . . . . ?

loop_
_cod_related_entry_id
_cod_related_entry_database
_cod_related_entry_code
1 ChemSpider 28416598
